data_2007346
loop_
_publ_author_name
'Bogdanovi\'c, Goran A.'
'Spasojevi\'c-de Bir\'e, Anne'
'Prelesnik, Bogdan V.'
'Leovac, Vukadin M.'

_publ_section_title
;Transition Metal Complexes with Thiosemicarbazide-Based Ligands. 33.
 [4-(2-Diphenylphosphino-\a-ethoxybenzyl-<i>P</i>)-3-methyl-1-salicylideneisothiosemicarbazido-<i>N</i>^1^,<i>N</i>^4^,<i>O</i>]nickel(II)
;
_journal_issue 6
_journal_name_full 'Acta Crystallographica Section C'
_journal_page_first 766
_journal_page_last 768
_journal_paper_doi 10.1107/S0108270197019677
_journal_volume 54
_journal_year 1998
_chemical_formula_moiety '[Ni (C30 H28 N3 O2 P S )]'
_chemical_formula_sum 'C30 H28 N3 Ni O2 P S'
_chemical_formula_weight 584.29
_space_group_crystal_system triclinic
_space_group_IT_number 2
_space_group_name_Hall '-P 1'
_space_group_name_H-M_alt 'P -1'
_atom_type_scat_source
;International Tables for Crystallography, Vol. C. (1992), tables
4.2.6.8 and 6.1.1.4
;
_cell_angle_alpha 90.7376(5)
_cell_angle_beta 104.7757(4)
_cell_angle_gamma 101.3404(6)
_cell_formula_units_Z 2
_cell_length_a 9.1720(2)
_cell_length_b 12.2492(3)
_cell_length_c 12.9400(3)
_cell_measurement_reflns_used 5224
_cell_measurement_temperature 293(2)
_cell_measurement_theta_max 33.15
_cell_measurement_theta_min 10
_cell_volume 1375.24(6)
_computing_cell_refinement 'SAINT (Siemens, 1995)'
_computing_data_collection 'SMART (Siemens, 1995)'
_computing_data_reduction SAINT
_computing_molecular_graphics 'ORTEX3 (McArdle, 1994)'
_computing_publication_material SHELXL-93
_computing_structure_refinement 'SHELXL-93 (Sheldrick, 1993)'
_computing_structure_solution 'SDP (Frenz, 1982)'
_diffrn_measurement_device 'Siemens SMART CCD diffractometer'
_diffrn_measurement_method '\w scans'
_diffrn_radiation_type MoK\a
_diffrn_radiation_wavelength 0.71073
_diffrn_reflns_av_R_equivalents 0.0138
_diffrn_reflns_limit_h_max 13
_diffrn_reflns_limit_h_min -14
_diffrn_reflns_limit_k_max 18
_diffrn_reflns_limit_k_min -18
_diffrn_reflns_limit_l_max 19
_diffrn_reflns_limit_l_min 0
_diffrn_reflns_number 13857
_diffrn_reflns_theta_max 33.15
_diffrn_standards_decay_% none
_exptl_absorpt_coefficient_mu 0.872
_exptl_absorpt_correction_T_max 0.893
_exptl_absorpt_correction_T_min 0.839
_exptl_absorpt_correction_type 'empirical (SADABS; Sheldrick, 1996)'
_exptl_crystal_colour 'dark red'
_exptl_crystal_density_diffrn 1.411
_exptl_crystal_density_meas 1.40
_exptl_crystal_density_method 'flotation in n-hexane/CCl~4~'
_exptl_crystal_description 'prismatic crystals'
_exptl_crystal_size_max 0.20
_exptl_crystal_size_mid 0.18
_exptl_crystal_size_min 0.13
_refine_diff_density_max 0.334
_refine_diff_density_min -0.294
_refine_ls_extinction_method none
_refine_ls_goodness_of_fit_obs 1.244
_refine_ls_hydrogen_treatment constr
_refine_ls_number_parameters 343
_refine_ls_number_reflns 7556
_refine_ls_R_factor_obs .0490
_refine_ls_shift/esd_max 0.001
_refine_ls_structure_factor_coef Fsqd
_refine_ls_weighting_details 'w = 1/[\s^2^(Fo^2^)+(0.0419P)^2^+1.1845P] where P=(Fo^2^+2Fc^2^)/3'
_refine_ls_weighting_scheme calc
_refine_ls_wR_factor_obs .0986
_reflns_number_observed 7583
_reflns_number_total 8390
_reflns_observed_criterion >2sigma(I)
_cod_data_source_file ka1226.cif
_cod_data_source_block 1
_cod_depositor_comments
;
 Updating space group information and adding the symmetry operation list.

 Antanas Vaitkus,
 2018-06-14

The following automatic conversions were performed:
'_symmetry_cell_setting' value 'Triclinic' changed to 'triclinic'
according to '/home/saulius/struct/CIF-dictionaries/cif_core.dic'
dictionary named 'cif_core.dic' version 2.4.1 from 2010-06-29.

Automatic conversion script
Id: cif_fix_enum 1527 2010-12-29 10:47:43Z saulius 

The following automatic conversions were performed:

'_symmetry_cell_setting' value 'Triclinic' changed to 'triclinic'
according to /home/saulius/struct/CIF-dictionaries/cif_core.dic
dictionary named 'cif_core.dic' version 2.4.1 from 2010-06-29.

Automatic conversion script
Id: cif_fix_values 1715 2011-07-08 13:25:40Z adriana 

The following automatic conversions were performed:

'_refine_ls_weighting_scheme' value 'calc w =
1/[\s^2^(Fo^2^)+(0.0419P)^2^+1.1845P] where P=(Fo^2^+2Fc^2^)/3' was
changed to 'calc'. New tag '_refine_ls_weighting_details' was
created. The value of the new tag was set to 'w =
1/[\s^2^(Fo^2^)+(0.0419P)^2^+1.1845P] where P=(Fo^2^+2Fc^2^)/3'.

Automatic conversion script
Id: cif_fix_values 3143 2015-03-26 13:38:13Z robertas 
;
_cod_database_code 2007346

loop_
_space_group_symop_id
_space_group_symop_operation_xyz
1 x,y,z
2 -x,-y,-z

loop_
_atom_site_aniso_label
_atom_site_aniso_U_11
_atom_site_aniso_U_22
_atom_site_aniso_U_33
_atom_site_aniso_U_12
_atom_site_aniso_U_13
_atom_site_aniso_U_23
Ni .03089(14) .02636(12) .03290(12) .00709(10) .00584(10) .00086(8)
S .0447(4) .0393(3) .0613(4) .0145(3) -.0062(3) .0066(2)
P .0304(3) .0309(2) .0314(2) .0073(2) .0070(2) .0017(2)
O1 .0475(10) .0308(8) .0481(9) .0081(7) -.0022(7) .0037(6)
O2 .0330(8) .0392(8) .0490(9) .0066(7) .0108(7) -.0078(6)
N1 .0302(9) .0298(8) .0350(8) .0055(7) .0087(7) .0004(6)
N2 .0324(10) .0346(9) .0365(9) .0079(8) .0032(7) .0000(6)
N3 .0314(9) .0277(8) .0407(9) .0079(7) .0044(7) -.0004(6)
C1 .0307(11) .0332(9) .0359(10) .0096(9) .0064(8) .0028(7)
C2 .056(2) .061(2) .084(2) .013(2) -.021(2) .002(2)
C3 .0347(11) .0310(10) .0405(10) .0029(9) .0094(9) -.0045(7)
C4 .0332(11) .0277(9) .0433(11) .0092(8) .0058(8) .0013(7)
C5 .0380(14) .0553(15) .061(2) .0028(12) .0189(12) -.0078(11)
C6 .062(2) .084(2) .066(2) .023(2) .024(2) -.012(2)
C7 .0465(13) .0300(10) .0434(11) .0098(10) .0160(10) .0049(8)
C8 .060(2) .0393(12) .0544(14) .0165(12) .0095(12) .0101(10)
C9 .073(2) .0358(13) .073(2) .0199(14) .023(2) .0153(12)
C10 .069(2) .0269(11) .083(2) .0089(12) .029(2) .0049(11)
C11 .0491(15) .0321(11) .0606(15) .0040(11) .0188(12) -.0018(9)
C12 .0400(12) .0293(9) .0431(11) .0063(9) .0159(9) .0014(7)
C13 .0316(10) .0315(9) .0320(9) .0059(8) .0081(8) .0011(7)
C14 .0355(12) .0415(12) .0477(12) .0077(10) .0137(10) .0051(9)
C15 .0408(14) .0449(13) .0577(14) .0027(11) .0223(11) .0058(10)
C16 .058(2) .0361(11) .0500(13) .0075(11) .0236(12) .0088(9)
C17 .0477(14) .0324(10) .0445(11) .0111(10) .0116(10) .0061(8)
C18 .0349(11) .0289(9) .0360(10) .0071(8) .0082(8) .0006(7)
C19 .0325(11) .0316(9) .0385(10) .0075(8) .0080(8) .0025(7)
C20 .0462(14) .0482(13) .0454(12) .0147(11) .0115(10) -.0023(9)
C21 .049(2) .0464(14) .075(2) .0116(12) .0292(14) -.0033(12)
C22 .043(2) .051(2) .097(2) .0210(14) .0220(15) .0126(15)
C23 .058(2) .075(2) .070(2) .035(2) .0052(15) .018(2)
C24 .0476(15) .059(2) .0452(13) .0223(13) .0074(11) .0108(11)
C25 .0471(13) .0377(11) .0360(10) .0157(10) .0135(9) .0032(8)
C26 .078(2) .055(2) .0488(15) -.002(2) .0210(15) -.0113(11)
C27 .127(4) .077(2) .051(2) .008(2) .022(2) -.023(2)
C28 .143(4) .083(2) .049(2) .039(3) .043(2) -.003(2)
C29 .094(3) .081(2) .064(2) .034(2) .050(2) .022(2)
C30 .058(2) .0541(15) .0526(14) .0167(14) .0266(13) .0118(11)

loop_
_atom_site_label
_atom_site_fract_x
_atom_site_fract_y
_atom_site_fract_z
_atom_site_U_iso_or_equiv
_atom_site_thermal_displace_type
_atom_site_calc_flag
_atom_site_refinement_flags
_atom_site_occupancy
_atom_site_disorder_group
_atom_site_type_symbol
Ni .08792(3) .08738(2) .20133(2) .03037(7) Uani d . 1 . Ni
S -.23003(8) .26795(5) -.00295(6) .0513(2) Uani d . 1 . S
P .29991(6) .19372(4) .29810(4) .03098(11) Uani d . 1 . P
O1 .1547(2) -.03398(13) .26374(13) .0449(4) Uani d . 1 . O
O2 .0608(2) .35154(13) .27897(13) .0406(3) Uani d . 1 . O
N1 -.0861(2) .00538(14) .10496(13) .0317(3) Uani d . 1 . N
N2 -.1831(2) .06537(15) .03841(14) .0355(4) Uani d . 1 . N
N3 .0090(2) .20748(14) .13988(14) .0340(3) Uani d . 1 . N
C1 -.1246(2) .1721(2) .0647(2) .0333(4) Uani d . 1 . C
C2 -.3923(4) .1770(3) -.0895(3) .0740(10) Uani d . 1 . C
C3 -.1286(3) -.1026(2) .0921(2) .0361(4) Uani d . 1 . C
C4 .0644(2) .3252(2) .1728(2) .0351(4) Uani d . 1 . C
C5 -.0893(3) .3262(2) .2963(2) .0514(6) Uani d . 1 . C
C6 -.0840(4) .3861(3) .3989(3) .0683(9) Uani d . 1 . C
C7 .0904(3) -.1399(2) .2356(2) .0389(5) Uani d . 1 . C
C8 .1648(3) -.2212(2) .2907(2) .0513(6) Uani d . 1 . C
C9 .1047(4) -.3330(2) .2670(2) .0588(7) Uani d . 1 . C
C10 -.0307(4) -.3700(2) .1879(3) .0577(7) Uani d . 1 . C
C11 -.1050(3) -.2932(2) .1319(2) .0471(5) Uani d . 1 . C
C12 -.0460(3) -.1775(2) .1543(2) .0367(4) Uani d . 1 . C
C13 .3489(2) .3173(2) .2271(2) .0318(4) Uani d . 1 . C
C14 .4993(3) .3601(2) .2232(2) .0411(5) Uani d . 1 . C
C15 .5325(3) .4522(2) .1653(2) .0469(5) Uani d . 1 . C
C16 .4158(3) .5024(2) .1114(2) .0465(5) Uani d . 1 . C
C17 .2656(3) .4610(2) .1152(2) .0412(5) Uani d . 1 . C
C18 .2298(2) .3674(2) .1709(2) .0334(4) Uani d . 1 . C
C19 .4661(2) .1291(2) .3172(2) .0343(4) Uani d . 1 . C
C20 .5032(3) .0928(2) .2268(2) .0460(5) Uani d . 1 . C
C21 .6304(3) .0450(2) .2367(2) .0540(7) Uani d . 1 . C
C22 .7186(3) .0304(2) .3360(3) .0613(8) Uani d . 1 . C
C23 .6818(4) .0634(3) .4265(3) .0667(8) Uani d . 1 . C
C24 .5553(3) .1128(2) .4174(2) .0498(6) Uani d . 1 . C
C25 .3014(3) .2423(2) .4315(2) .0388(5) Uani d . 1 . C
C26 .4138(4) .3291(2) .4893(2) .0621(8) Uani d . 1 . C
C27 .4147(5) .3626(3) .5925(3) .0872(12) Uani d . 1 . C
C28 .2997(6) .3113(3) .6361(3) .0865(13) Uani d . 1 . C
C29 .1860(4) .2261(3) .5793(3) .0719(10) Uani d . 1 . C
C30 .1863(3) .1905(2) .4762(2) .0519(6) Uani d . 1 . C
H2A -.4596(4) .2203(3) -.1313(3) .111 Uiso calc R 1 . H
H2B -.4469(4) .1291(3) -.0474(3) .111 Uiso calc R 1 . H
H2C -.3579(4) .1324(3) -.1363(3) .111 Uiso calc R 1 . H
H3 -.2179(3) -.1330(2) .0393(2) .043 Uiso calc R 1 . H
H4 -.0005(2) .3677(2) .1242(2) .042 Uiso calc R 1 . H
H5A -.1212(3) .2464(2) .3004(2) .062 Uiso calc R 1 . H
H5B -.1629(3) .3499(2) .2375(2) .062 Uiso calc R 1 . H
H6A -.1843(4) .3699(3) .4118(3) .102 Uiso calc R 1 . H
H6B -.0529(4) .4650(3) .3941(3) .102 Uiso calc R 1 . H
H6C -.0113(4) .3619(3) .4567(3) .102 Uiso calc R 1 . H
H8 .2562(3) -.1984(2) .3441(2) .062 Uiso calc R 1 . H
H9 .1556(4) -.3847(2) .3047(2) .071 Uiso calc R 1 . H
H10 -.0710(4) -.4460(2) .1727(3) .069 Uiso calc R 1 . H
H11 -.1957(3) -.3179(2) .0783(2) .057 Uiso calc R 1 . H
H14 .5785(3) .3267(2) .2597(2) .049 Uiso calc R 1 . H
H15 .6335(3) .4800(2) .1629(2) .056 Uiso calc R 1 . H
H16 .4379(3) .5639(2) .0725(2) .056 Uiso calc R 1 . H
H17 .1877(3) .4963(2) .0801(2) .049 Uiso calc R 1 . H
H20 .4420(3) .1008(2) .1591(2) .055 Uiso calc R 1 . H
H21 .6559(3) .0228(2) .1758(2) .065 Uiso calc R 1 . H
H22 .8038(3) -.0020(2) .3424(3) .074 Uiso calc R 1 . H
H23 .7415(4) .0527(3) .4939(3) .080 Uiso calc R 1 . H
H24 .5305(3) .1349(2) .4787(2) .060 Uiso calc R 1 . H
H26 .4900(4) .3655(2) .4588(2) .074 Uiso calc R 1 . H
H27 .4928(5) .4195(3) .6317(3) .105 Uiso calc R 1 . H
H28 .2989(6) .3344(3) .7046(3) .104 Uiso calc R 1 . H
H29 .1082(4) .1919(3) .6094(3) .086 Uiso calc R 1 . H
H30 .1094(3) .1323(2) .4380(2) .062 Uiso calc R 1 . H

loop_
_geom_angle_atom_site_label_1
_geom_angle_atom_site_label_2
_geom_angle_atom_site_label_3
_geom_angle
_geom_angle_publ_flag
O1 Ni N1 95.52(7) yes
O1 Ni N3 176.60(8) yes
N1 Ni N3 82.55(8) yes
O1 Ni P 88.68(6) yes
N1 Ni P 173.05(5) yes
N3 Ni P 93.52(6) yes
C1 S C2 101.69(12) yes
C25 P C19 105.07(10) yes
C25 P C13 106.81(10) yes
C19 P C13 104.18(9) yes
C25 P Ni 117.57(8) yes
C19 P Ni 113.07(7) yes
C13 P Ni 109.15(7) yes
C7 O1 Ni 126.49(15) yes
C4 O2 C5 114.2(2) yes
C3 N1 N2 115.9(2) yes
C3 N1 Ni 127.1(2) yes
N2 N1 Ni 117.03(13) yes
C1 N2 N1 107.3(2) yes
C1 N3 C4 120.6(2) yes
C1 N3 Ni 111.08(13) yes
C4 N3 Ni 127.87(14) yes
N2 C1 N3 122.0(2) yes
N2 C1 S 117.0(2) yes
N3 C1 S 121.0(2) yes
N1 C3 C12 123.8(2) yes
O2 C4 N3 113.2(2) yes
O2 C4 C18 104.9(2) yes
N3 C4 C18 113.1(2) yes
O2 C5 C6 108.4(2) yes
O1 C7 C12 124.6(2) yes
O1 C7 C8 117.6(2) yes
C12 C7 C8 117.8(2) ?
C9 C8 C7 121.3(3) ?
C8 C9 C10 120.9(2) ?
C11 C10 C9 119.3(2) ?
C10 C11 C12 121.1(3) ?
C7 C12 C11 119.6(2) ?
C7 C12 C3 122.4(2) yes
C11 C12 C3 118.0(2) ?
C14 C13 C18 119.3(2) ?
C14 C13 P 121.9(2) ?
C18 C13 P 118.7(2) yes
C15 C14 C13 120.7(2) ?
C16 C15 C14 119.9(2) ?
C15 C16 C17 119.9(2) ?
C16 C17 C18 120.9(2) ?
C17 C18 C13 119.2(2) ?
C17 C18 C4 119.1(2) ?
C13 C18 C4 121.7(2) ?
C24 C19 C20 118.9(2) ?
C24 C19 P 123.0(2) ?
C20 C19 P 118.1(2) ?
C21 C20 C19 120.5(2) ?
C22 C21 C20 120.1(2) ?
C21 C22 C23 120.2(2) ?
C22 C23 C24 120.1(3) ?
C19 C24 C23 120.1(2) ?
C26 C25 C30 119.3(2) ?
C26 C25 P 122.0(2) ?
C30 C25 P 118.7(2) ?
C25 C26 C27 120.8(3) ?
C28 C27 C26 119.5(3) ?
C27 C28 C29 120.4(3) ?
C28 C29 C30 120.3(3) ?
C25 C30 C29 119.6(3) ?

loop_
_geom_bond_atom_site_label_1
_geom_bond_atom_site_label_2
_geom_bond_site_symmetry_2
_geom_bond_distance
_geom_bond_publ_flag
Ni O1 . 1.8369(15) yes
Ni N1 . 1.853(2) yes
Ni N3 . 1.864(2) yes
Ni P . 2.1829(6) yes
S C1 . 1.767(2) yes
S C2 . 1.783(3) yes
P C25 . 1.815(2) yes
P C19 . 1.816(2) yes
P C13 . 1.821(2) yes
O1 C7 . 1.320(3) yes
O2 C4 . 1.417(3) yes
O2 C5 . 1.426(3) yes
N1 C3 . 1.300(3) yes
N1 N2 . 1.398(2) yes
N2 C1 . 1.316(3) yes
N3 C1 . 1.345(3) yes
N3 C4 . 1.451(3) yes
C3 C12 . 1.430(3) yes
C4 C18 . 1.510(3) yes
C5 C6 . 1.493(4) yes
C7 C12 . 1.404(3) yes
C7 C8 . 1.416(3) ?
C8 C9 . 1.371(4) ?
C9 C10 . 1.383(4) ?
C10 C11 . 1.376(4) ?
C11 C12 . 1.412(3) ?
C13 C14 . 1.390(3) ?
C13 C18 . 1.403(3) ?
C14 C15 . 1.389(3) ?
C15 C16 . 1.378(3) ?
C16 C17 . 1.385(3) ?
C17 C18 . 1.391(3) ?
C19 C24 . 1.386(3) ?
C19 C20 . 1.389(3) ?
C20 C21 . 1.384(3) ?
C21 C22 . 1.368(4) ?
C22 C23 . 1.376(4) ?
C23 C24 . 1.391(3) ?
C25 C26 . 1.381(4) ?
C25 C30 . 1.382(3) ?
C26 C27 . 1.389(4) ?
C27 C28 . 1.370(5) ?
C28 C29 . 1.371(5) ?
C29 C30 . 1.398(4) ?

loop_
_geom_torsion_atom_site_label_1
_geom_torsion_atom_site_label_2
_geom_torsion_atom_site_label_3
_geom_torsion_atom_site_label_4
_geom_torsion
_geom_torsion_publ_flag
O1 Ni P C25 -86.74(9) ?
N1 Ni P C25 145.9(4) ?
N3 Ni P C25 90.67(9) ?
O1 Ni P C19 36.03(9) ?
N1 Ni P C19 -91.3(4) ?
N3 Ni P C19 -146.56(9) ?
O1 Ni P C13 151.48(9) ?
N1 Ni P C13 24.2(4) ?
N3 Ni P C13 -31.11(8) yes
N1 Ni O1 C7 3.0(2) ?
N3 Ni O1 C7 58.2(13) ?
P Ni O1 C7 -171.5(2) ?
O1 Ni N1 C3 -2.4(2) ?
N3 Ni N1 C3 -179.6(2) ?
P Ni N1 C3 124.6(4) ?
O1 Ni N1 N2 177.67(13) ?
N3 Ni N1 N2 0.48(13) ?
P Ni N1 N2 -55.3(5) ?
C3 N1 N2 C1 178.3(2) ?
Ni N1 N2 C1 -1.8(2) ?
O1 Ni N3 C1 -54.6(13) ?
N1 Ni N3 C1 0.92(14) ?
P Ni N3 C1 175.16(13) ?
O1 Ni N3 C4 117.5(12) ?
N1 Ni N3 C4 173.1(2) ?
P Ni N3 C4 -12.7(2) yes
N1 N2 C1 N3 2.7(3) ?
N1 N2 C1 S -176.93(13) ?
C4 N3 C1 N2 -175.2(2) ?
Ni N3 C1 N2 -2.4(2) ?
C4 N3 C1 S 4.4(3) ?
Ni N3 C1 S 177.19(10) ?
C2 S C1 N2 0.3(2) ?
C2 S C1 N3 -179.4(2) ?
N2 N1 C3 C12 -178.6(2) ?
Ni N1 C3 C12 1.5(3) ?
C5 O2 C4 N3 -60.8(2) ?
C5 O2 C4 C18 175.4(2) ?
C1 N3 C4 O2 111.3(2) ?
Ni N3 C4 O2 -60.2(2) ?
C1 N3 C4 C18 -129.5(2) ?
Ni N3 C4 C18 59.0(2) yes
C4 O2 C5 C6 -164.1(2) ?
Ni O1 C7 C12 -2.8(3) ?
Ni O1 C7 C8 176.8(2) ?
O1 C7 C8 C9 179.4(2) ?
C12 C7 C8 C9 -1.0(4) ?
C7 C8 C9 C10 0.3(4) ?
C8 C9 C10 C11 0.5(4) ?
C9 C10 C11 C12 -0.4(4) ?
O1 C7 C12 C11 -179.4(2) ?
C8 C7 C12 C11 1.0(3) ?
O1 C7 C12 C3 1.0(3) ?
C8 C7 C12 C3 -178.6(2) ?
C10 C11 C12 C7 -0.3(3) ?
C10 C11 C12 C3 179.3(2) ?
N1 C3 C12 C7 -0.3(3) ?
N1 C3 C12 C11 -180.0(2) ?
C25 P C13 C14 94.3(2) ?
C19 P C13 C14 -16.6(2) ?
Ni P C13 C14 -137.7(2) ?
C25 P C13 C18 -88.6(2) ?
C19 P C13 C18 160.5(2) ?
Ni P C13 C18 39.4(2) yes
C18 C13 C14 C15 0.6(3) ?
P C13 C14 C15 177.7(2) ?
C13 C14 C15 C16 0.3(4) ?
C14 C15 C16 C17 0.1(4) ?
C15 C16 C17 C18 -1.5(4) ?
C16 C17 C18 C13 2.4(3) ?
C16 C17 C18 C4 -179.9(2) ?
C14 C13 C18 C17 -2.0(3) ?
P C13 C18 C17 -179.2(2) ?
C14 C13 C18 C4 -179.5(2) ?
P C13 C18 C4 3.3(3) yes
O2 C4 C18 C17 -108.8(2) ?
N3 C4 C18 C17 127.4(2) ?
O2 C4 C18 C13 68.8(2) ?
N3 C4 C18 C13 -55.1(3) yes
C25 P C19 C24 7.0(2) ?
C13 P C19 C24 119.2(2) ?
Ni P C19 C24 -122.5(2) ?
C25 P C19 C20 -174.1(2) ?
C13 P C19 C20 -62.0(2) ?
Ni P C19 C20 56.4(2) ?
C24 C19 C20 C21 -2.4(4) ?
P C19 C20 C21 178.7(2) ?
C19 C20 C21 C22 1.7(4) ?
C20 C21 C22 C23 -0.2(5) ?
C21 C22 C23 C24 -0.6(5) ?
C20 C19 C24 C23 1.6(4) ?
P C19 C24 C23 -179.6(2) ?
C22 C23 C24 C19 -0.1(5) ?
C19 P C25 C26 68.5(2) ?
C13 P C25 C26 -41.8(2) ?
Ni P C25 C26 -164.7(2) ?
C19 P C25 C30 -111.4(2) ?
C13 P C25 C30 138.3(2) ?
Ni P C25 C30 15.4(2) ?
C30 C25 C26 C27 1.7(4) ?
P C25 C26 C27 -178.2(3) ?
C25 C26 C27 C28 -2.1(6) ?
C26 C27 C28 C29 1.2(6) ?
C27 C28 C29 C30 0.1(6) ?
C26 C25 C30 C29 -0.4(4) ?
P C25 C30 C29 179.5(2) ?
C28 C29 C30 C25 -0.5(4) ?
